data_9010359
loop_
_publ_author_name
'Martin, C. D.'
'Smith, R. I.'
'Marshall, W. G.'
'Parise, J. B.'

_publ_section_title
;
 High-pressure structure and bonding in CaIrO3: the structure model of MgSiO3
 post-perovskite investigated with time-of-flight neutron powder diffraction
 Sample: T = 2.0 K
;
_journal_name_full 'American Mineralogist'
_journal_page_first 1912
_journal_page_last 1918
_journal_paper_doi 10.2138/am.2007.2585
_journal_volume 92
_journal_year 2007
_chemical_formula_structural CaIrO3
_chemical_formula_sum 'Ca Ir O3'
_space_group_IT_number 36
_symmetry_space_group_name_Hall 'C 2c -2'
_symmetry_space_group_name_H-M 'C m c 21'
_cell_angle_alpha 90
_cell_angle_beta 90
_cell_angle_gamma 90
_cell_length_a 3.13450
_cell_length_b 9.87576
_cell_length_c 7.29521
_cell_volume 225.827
_cell_formula_units_Z 4
_database_code_amcsd 0004481
_diffrn_ambient_temperature 2
_exptl_crystal_density_diffrn 8.244
_cod_database_code 9010359

loop_
_symmetry_equiv_pos_as_xyz
x,y,z
1/2+x,1/2+y,z
x,-y,1/2+z
1/2+x,1/2-y,1/2+z
-x,y,z
1/2-x,1/2+y,z
-x,-y,1/2+z
1/2-x,1/2-y,1/2+z

loop_
_atom_site_label
_atom_site_fract_x
_atom_site_fract_y
_atom_site_fract_z
_atom_site_U_iso_or_equiv
Ca 0.00000 0.25028 -0.01300 0.00163
Ir 0.00000 0.00020 0.23900 0.00114
O1 0.00000 0.92547 -0.00793 0.00183
O2 0.00000 0.62873 0.19165 0.00183
O3 0.00000 0.62505 0.79271 0.00183

loop_
_cod_related_entry_id
_cod_related_entry_database
_cod_related_entry_code
1 AMCSD 0004481
